data_4502311
loop_
_publ_author_name
'Shiu, Kom-Bei'
'Lee, Hon-Chan'
'Lee, Gene-Hsiang'

_publ_section_title
;
 Enabling Solvated Single-Crystal-to-Single-Crystal Transformation that
 Forms a Porous Molecular Crystal by Intermolecular Multiphenyl-Embrace
 Interactions and Substituent Effects
;
_journal_issue 5
_journal_name_full 'Crystal Growth &amp; Design'
_journal_page_first 2083
_journal_paper_doi 10.1021/cg900979z
_journal_volume 10
_journal_year 2010
_chemical_formula_sum 'C176 H170 Cl4 O24 P6 Ru6'
_chemical_formula_weight 3603.16
_chemical_name_systematic
; 
 ? 
;
_space_group_IT_number 2
_symmetry_cell_setting triclinic
_symmetry_space_group_name_Hall '-P 1'
_symmetry_space_group_name_H-M 'P -1'
_atom_sites_solution_hydrogens geom
_atom_sites_solution_primary direct
_atom_sites_solution_secondary difmap
_audit_creation_method SHELXL-97
_cell_angle_alpha 91.8258(3)
_cell_angle_beta 93.5056(3)
_cell_angle_gamma 105.4460(3)
_cell_formula_units_Z 2
_cell_length_a 14.90650(10)
_cell_length_b 18.62610(10)
_cell_length_c 31.1236(3)
_cell_measurement_reflns_used all
_cell_measurement_temperature 150(2)
_cell_measurement_theta_max 25.00
_cell_measurement_theta_min 1.14
_cell_volume 8303.35(11)
_computing_cell_refinement DENZO-SMN
_computing_data_collection 'NONIUS COLLECT'
_computing_data_reduction DENZO-SMN
_computing_molecular_graphics SHELXTL
_computing_publication_material SHELXTL
_computing_structure_refinement 'SHELXL-97 (Sheldrick, 1997)'
_computing_structure_solution 'SHELXS-97 (Sheldrick, 1990)'
_diffrn_ambient_temperature 150(2)
_diffrn_measured_fraction_theta_full 1.000
_diffrn_measured_fraction_theta_max 1.000
_diffrn_measurement_device_type 'NONIUS KappaCCD'
_diffrn_measurement_method '\w scans'
_diffrn_radiation_monochromator graphite
_diffrn_radiation_source 'fine-focus sealed tube'
_diffrn_radiation_type MoK\a
_diffrn_radiation_wavelength 0.71073
_diffrn_reflns_av_R_equivalents 0.0743
_diffrn_reflns_av_sigmaI/netI 0.0787
_diffrn_reflns_limit_h_max 17
_diffrn_reflns_limit_h_min -17
_diffrn_reflns_limit_k_max 22
_diffrn_reflns_limit_k_min -22
_diffrn_reflns_limit_l_max 37
_diffrn_reflns_limit_l_min -37
_diffrn_reflns_number 119814
_diffrn_reflns_theta_full 25.00
_diffrn_reflns_theta_max 25.00
_diffrn_reflns_theta_min 1.14
_exptl_absorpt_coefficient_mu 0.721
_exptl_absorpt_correction_T_max 0.971
_exptl_absorpt_correction_T_min 0.888
_exptl_absorpt_correction_type multi-scan
_exptl_crystal_colour yellow
_exptl_crystal_density_diffrn 1.441
_exptl_crystal_density_meas ?
_exptl_crystal_density_method 'not measured'
_exptl_crystal_description plate
_exptl_crystal_F_000 3680
_exptl_crystal_size_max 0.20
_exptl_crystal_size_mid 0.17
_exptl_crystal_size_min 0.05
_refine_diff_density_max 1.296
_refine_diff_density_min -2.202
_refine_diff_density_rms 0.297
_refine_ls_extinction_coef 0.00302(15)
_refine_ls_extinction_expression Fc^*^=kFc[1+0.001xFc^2^\l^3^/sin(2\q)]^-1/4^
_refine_ls_extinction_method SHELXL
_refine_ls_goodness_of_fit_ref 1.058
_refine_ls_hydrogen_treatment constr
_refine_ls_matrix_type fullcycle
_refine_ls_number_parameters 1841
_refine_ls_number_reflns 29232
_refine_ls_number_restraints 17
_refine_ls_restrained_S_all 1.058
_refine_ls_R_factor_all 0.1224
_refine_ls_R_factor_gt 0.0700
_refine_ls_shift/su_max 0.017
_refine_ls_shift/su_mean 0.001
_refine_ls_structure_factor_coef Fsqd
_refine_ls_weighting_details 'calc w=1/[\s^2^(Fo^2^)+(0.1267P)^2^+31.2114P] where P=(Fo^2^+2Fc^2^)/3'
_refine_ls_weighting_scheme calc
_refine_ls_wR_factor_gt 0.1999
_refine_ls_wR_factor_ref 0.2400
_reflns_number_gt 18919
_reflns_number_total 29232
_reflns_threshold_expression >2sigma(I)
_cod_data_source_file cg900979z_si_001.cif
_cod_data_source_block structure(5a)
_cod_depositor_comments
;
The following automatic conversions were performed:

'_symmetry_cell_setting' value 'Triclinic' changed to 'triclinic'
according to /home/saulius/struct/CIF-dictionaries/cif_core.dic
dictionary named 'cif_core.dic' version 2.4.2 from 2011-04-26.

Automatic conversion script
Id: cif_fix_values 1715 2011-07-08 13:25:40Z adriana 

The following automatic conversions were performed:

'_exptl_crystal_density_meas' value 'not_measured' was changed to '?'
- the value is perceived as not measured.

Automatic conversion script
Id: cif_fix_values 3008 2015-01-20 13:52:24Z robertas 
;
_cod_original_sg_symbol_H-M P-1
_cod_database_code 4502311

loop_
_symmetry_equiv_pos_as_xyz
'x, y, z'
'-x, -y, -z'

loop_
_atom_site_label
_atom_site_type_symbol
_atom_site_fract_x
_atom_site_fract_y
_atom_site_fract_z
_atom_site_U_iso_or_equiv
_atom_site_adp_type
_atom_site_occupancy
_atom_site_symmetry_multiplicity
_atom_site_calc_flag
_atom_site_refinement_flags
_atom_site_disorder_assembly
_atom_site_disorder_group
Ru1 Ru 0.77579(4) 0.76232(3) 0.269572(19) 0.02747(16) Uani 1 1 d . . .
Ru2 Ru 0.95854(4) 0.76223(3) 0.267693(19) 0.02692(16) Uani 1 1 d . . .
Ru3 Ru 0.55562(4) 0.26510(4) 0.04621(2) 0.02932(17) Uani 1 1 d . . .
Ru4 Ru 0.73661(4) 0.26018(3) 0.042900(19) 0.02670(16) Uani 1 1 d . . .
Ru5 Ru 0.61573(4) 0.19863(4) 0.39887(2) 0.03391(17) Uani 1 1 d . . .
Ru6 Ru 0.79821(4) 0.20131(4) 0.39271(2) 0.03609(18) Uani 1 1 d . . .
P1 P 0.60861(14) 0.74242(12) 0.27122(7) 0.0318(5) Uani 1 1 d . . .
P2 P 1.11484(14) 0.74273(12) 0.26606(7) 0.0330(5) Uani 1 1 d . . .
P3 P 0.40507(14) 0.27266(12) 0.06813(7) 0.0330(5) Uani 1 1 d . . .
P4 P 0.90225(13) 0.27139(11) 0.04982(6) 0.0262(4) Uani 1 1 d . . .
P5 P 0.45362(14) 0.20157(12) 0.40154(7) 0.0343(5) Uani 1 1 d . . .
P6 P 0.96328(15) 0.22994(14) 0.38138(8) 0.0431(6) Uani 1 1 d . . .
O1 O 0.7892(5) 0.9005(4) 0.2206(2) 0.071(2) Uani 1 1 d . . .
O2 O 0.8158(5) 0.8565(4) 0.3518(2) 0.071(2) Uani 1 1 d . . .
O3 O 0.9827(4) 0.8870(3) 0.20720(17) 0.0444(14) Uani 1 1 d . . .
O4 O 1.0226(4) 0.8819(3) 0.33776(18) 0.0471(15) Uani 1 1 d . . .
O5 O 0.5424(5) 0.3158(4) -0.0440(2) 0.066(2) Uani 1 1 d . . .
O6 O 0.4854(5) 0.1090(4) 0.0080(3) 0.073(2) Uani 1 1 d . . .
O7 O 0.7511(4) 0.3131(3) -0.04701(18) 0.0475(15) Uani 1 1 d . . .
O8 O 0.6880(4) 0.1027(3) 0.0052(2) 0.0474(15) Uani 1 1 d . . .
O9 O 0.6495(5) 0.2310(5) 0.4939(2) 0.089(3) Uani 1 1 d . . .
O10 O 0.5643(5) 0.0343(4) 0.4094(3) 0.075(2) Uani 1 1 d . . .
O11 O 0.8371(7) 0.1842(6) 0.4851(3) 0.062(3) Uiso 0.67 1 d P A 1
O12 O 0.7575(8) 0.0349(6) 0.3753(4) 0.070(3) Uiso 0.67 1 d P B 1
O11' O 0.8457(14) 0.2411(12) 0.4911(7) 0.059(5) Uiso 0.33 1 d P C 2
O12' O 0.7697(17) 0.0446(14) 0.4211(8) 0.082(7) Uiso 0.33 1 d P D 2
O13 O 0.7685(3) 0.6614(3) 0.29970(17) 0.0369(13) Uani 1 1 d . . .
O14 O 0.9220(3) 0.6714(3) 0.30930(16) 0.0333(12) Uani 1 1 d . . .
O15 O 0.6637(4) 0.3124(3) 0.3845(2) 0.0585(19) Uani 1 1 d . . .
O16 O 0.8137(4) 0.3162(3) 0.3877(2) 0.0504(16) Uani 1 1 d . A .
O17 O 0.7589(3) 0.6913(3) 0.21277(16) 0.0325(12) Uani 1 1 d . . .
O18 O 0.9025(3) 0.6751(3) 0.21962(16) 0.0327(12) Uani 1 1 d . . .
O19 O 0.6153(3) 0.3754(3) 0.07344(17) 0.0328(12) Uani 1 1 d . . .
O20 O 0.7627(3) 0.3662(3) 0.07567(16) 0.0316(12) Uani 1 1 d . . .
O21 O 0.5750(4) 0.2335(3) 0.11019(16) 0.0362(13) Uani 1 1 d . . .
O22 O 0.7210(3) 0.2235(3) 0.10685(16) 0.0365(13) Uani 1 1 d . . .
O23 O 0.6061(4) 0.1840(4) 0.33056(18) 0.0517(17) Uani 1 1 d . . .
O24 O 0.7570(4) 0.1959(4) 0.32619(19) 0.063(2) Uani 1 1 d . A .
C1 C 0.7852(6) 0.8464(5) 0.2394(3) 0.039(2) Uani 1 1 d . . .
C2 C 0.7995(5) 0.8202(5) 0.3202(3) 0.039(2) Uani 1 1 d . . .
C3 C 0.9745(5) 0.8387(5) 0.2300(2) 0.0351(19) Uani 1 1 d . . .
C4 C 0.9974(5) 0.8352(4) 0.3112(2) 0.0317(18) Uani 1 1 d . . .
C5 C 0.5469(6) 0.2960(5) -0.0093(3) 0.046(2) Uani 1 1 d . . .
C6 C 0.5124(5) 0.1682(5) 0.0229(3) 0.045(2) Uani 1 1 d . . .
C7 C 0.7444(5) 0.2939(4) -0.0126(3) 0.0344(19) Uani 1 1 d . . .
C8 C 0.7061(5) 0.1636(5) 0.0197(2) 0.0345(19) Uani 1 1 d . . .
C9 C 0.6373(6) 0.2184(6) 0.4577(3) 0.051(2) Uani 1 1 d . . .
C10 C 0.5847(6) 0.0980(5) 0.4062(3) 0.046(2) Uani 1 1 d . . .
C11 C 0.8222(10) 0.1920(8) 0.4483(5) 0.044(3) Uiso 0.67 1 d P A 1
C12 C 0.7748(9) 0.0981(7) 0.3833(4) 0.041(3) Uiso 0.67 1 d P B 1
C11' C 0.8299(17) 0.2293(15) 0.4556(8) 0.035(6) Uiso 0.33 1 d P C 2
C12' C 0.7845(16) 0.1097(13) 0.4116(8) 0.031(5) Uiso 0.33 1 d P D 2
C13 C 0.8385(5) 0.6381(4) 0.3122(2) 0.0312(18) Uani 1 1 d . . .
C14 C 0.8149(5) 0.5624(5) 0.3304(3) 0.0375(19) Uani 1 1 d . A .
C15 C 0.7214(6) 0.5194(5) 0.3303(3) 0.047(2) Uani 1 1 d . . .
H15A H 0.6727 0.5384 0.3184 0.056 Uiso 1 1 calc R . .
C16 C 0.7008(6) 0.4512(5) 0.3469(3) 0.051(2) Uani 1 1 d . A .
H16A H 0.6374 0.4234 0.3473 0.061 Uiso 1 1 calc R . .
C17 C 0.7710(5) 0.4211(4) 0.3636(3) 0.0360(19) Uani 1 1 d . . .
C18 C 0.8632(6) 0.4621(5) 0.3636(3) 0.042(2) Uani 1 1 d . A .
H18A H 0.9115 0.4420 0.3748 0.050 Uiso 1 1 calc R . .
C19 C 0.8852(6) 0.5323(5) 0.3473(3) 0.044(2) Uani 1 1 d . . .
H19A H 0.9487 0.5604 0.3476 0.053 Uiso 1 1 calc R A .
C20 C 0.7479(5) 0.3440(5) 0.3804(3) 0.0371(19) Uani 1 1 d . A .
C21 C 0.8192(5) 0.6586(4) 0.2036(2) 0.0292(17) Uani 1 1 d . . .
C22 C 0.7891(5) 0.5930(4) 0.1714(2) 0.0296(17) Uani 1 1 d . . .
C23 C 0.6994(5) 0.5706(4) 0.1528(3) 0.0355(19) Uani 1 1 d . . .
H23A H 0.6560 0.5977 0.1596 0.043 Uiso 1 1 calc R . .
C24 C 0.6715(5) 0.5093(4) 0.1243(3) 0.0350(19) Uani 1 1 d . . .
H24A H 0.6100 0.4960 0.1109 0.042 Uiso 1 1 calc R . .
C25 C 0.7320(5) 0.4671(4) 0.1149(2) 0.0306(17) Uani 1 1 d . . .
C26 C 0.8225(5) 0.4894(5) 0.1329(3) 0.0352(19) Uani 1 1 d . . .
H26A H 0.8651 0.4614 0.1263 0.042 Uiso 1 1 calc R . .
C27 C 0.8520(5) 0.5524(5) 0.1606(3) 0.040(2) Uani 1 1 d . . .
H27A H 0.9149 0.5680 0.1723 0.047 Uiso 1 1 calc R . .
C28 C 0.7011(5) 0.3980(4) 0.0855(2) 0.0302(17) Uani 1 1 d . . .
C29 C 0.6488(5) 0.2229(4) 0.1265(2) 0.0314(18) Uani 1 1 d . . .
C30 C 0.6546(5) 0.2111(5) 0.1737(3) 0.0354(19) Uani 1 1 d . A .
C31 C 0.5848(6) 0.2226(5) 0.1984(3) 0.043(2) Uani 1 1 d . . .
H31A H 0.5329 0.2362 0.1852 0.052 Uiso 1 1 calc R . .
C32 C 0.5918(6) 0.2140(5) 0.2423(3) 0.049(2) Uani 1 1 d . A .
H32A H 0.5439 0.2219 0.2592 0.059 Uiso 1 1 calc R . .
C33 C 0.6660(6) 0.1942(5) 0.2624(3) 0.039(2) Uani 1 1 d . . .
C34 C 0.7339(6) 0.1799(6) 0.2371(3) 0.048(2) Uani 1 1 d . A .
H34A H 0.7841 0.1639 0.2501 0.058 Uiso 1 1 calc R . .
C35 C 0.7286(6) 0.1890(6) 0.1932(3) 0.048(2) Uani 1 1 d . . .
H35A H 0.7758 0.1801 0.1762 0.057 Uiso 1 1 calc R A .
C36 C 0.6771(6) 0.1908(5) 0.3098(3) 0.038(2) Uani 1 1 d . A .
C37 C 0.5703(5) 0.8265(5) 0.2619(3) 0.039(2) Uani 1 1 d . . .
C38 C 0.6138(6) 0.8917(5) 0.2858(3) 0.052(3) Uani 1 1 d . . .
H38A H 0.6655 0.8928 0.3054 0.063 Uiso 1 1 calc R . .
C39 C 0.5838(7) 0.9546(5) 0.2817(4) 0.067(3) Uani 1 1 d . . .
H39A H 0.6139 0.9984 0.2989 0.081 Uiso 1 1 calc R . .
C40 C 0.5103(7) 0.9551(6) 0.2528(4) 0.070(3) Uani 1 1 d . . .
C41 C 0.4805(11) 1.0269(8) 0.2471(5) 0.116(5) Uiso 1 1 d . . .
H41A H 0.5193 1.0664 0.2670 0.139 Uiso 1 1 calc R . .
H41B H 0.4149 1.0182 0.2532 0.139 Uiso 1 1 calc R . .
H41C H 0.4882 1.0420 0.2174 0.139 Uiso 1 1 calc R . .
C42 C 0.4650(6) 0.8899(5) 0.2286(3) 0.059(3) Uani 1 1 d . . .
H42A H 0.4133 0.8893 0.2090 0.070 Uiso 1 1 calc R . .
C43 C 0.4942(6) 0.8266(5) 0.2327(3) 0.047(2) Uani 1 1 d . . .
H43A H 0.4631 0.7826 0.2159 0.056 Uiso 1 1 calc R . .
C44 C 0.5550(6) 0.7140(5) 0.3211(3) 0.040(2) Uani 1 1 d . . .
C45 C 0.4726(6) 0.7303(6) 0.3313(3) 0.053(2) Uani 1 1 d . . .
H45A H 0.4422 0.7554 0.3115 0.063 Uiso 1 1 calc R . .
C46 C 0.4350(7) 0.7106(7) 0.3697(4) 0.072(3) Uani 1 1 d . . .
H46A H 0.3798 0.7236 0.3763 0.087 Uiso 1 1 calc R . .
C47 C 0.4752(7) 0.6720(7) 0.3992(3) 0.068(3) Uani 1 1 d . . .
C48 C 0.4322(9) 0.6506(9) 0.4406(4) 0.100(5) Uani 1 1 d . . .
H48A H 0.4693 0.6234 0.4572 0.120 Uiso 1 1 calc R . .
H48B H 0.3685 0.6188 0.4345 0.120 Uiso 1 1 calc R . .
H48C H 0.4305 0.6957 0.4573 0.120 Uiso 1 1 calc R . .
C49 C 0.5562(7) 0.6554(6) 0.3890(3) 0.061(3) Uani 1 1 d . . .
H49A H 0.5851 0.6289 0.4087 0.073 Uiso 1 1 calc R . .
C50 C 0.5967(6) 0.6760(5) 0.3508(3) 0.049(2) Uani 1 1 d . . .
H50A H 0.6530 0.6643 0.3448 0.059 Uiso 1 1 calc R . .
C51 C 0.5380(5) 0.6746(5) 0.2304(3) 0.0363(19) Uani 1 1 d . . .
C52 C 0.4764(7) 0.6080(5) 0.2408(3) 0.061(3) Uani 1 1 d . . .
H52A H 0.4706 0.5951 0.2699 0.074 Uiso 1 1 calc R . .
C53 C 0.4238(8) 0.5608(6) 0.2076(4) 0.077(4) Uani 1 1 d . . .
H53A H 0.3806 0.5163 0.2151 0.092 Uiso 1 1 calc R . .
C54 C 0.4304(7) 0.5747(6) 0.1652(3) 0.062(3) Uani 1 1 d . . .
C55 C 0.3707(8) 0.5243(7) 0.1302(4) 0.083(4) Uani 1 1 d . . .
H55A H 0.3313 0.4804 0.1428 0.100 Uiso 1 1 calc R . .
H55B H 0.4104 0.5085 0.1100 0.100 Uiso 1 1 calc R . .
H55C H 0.3311 0.5510 0.1148 0.100 Uiso 1 1 calc R . .
C56 C 0.4931(6) 0.6405(6) 0.1553(3) 0.051(3) Uani 1 1 d . . .
H56A H 0.4988 0.6523 0.1259 0.062 Uiso 1 1 calc R . .
C57 C 0.5479(6) 0.6899(5) 0.1872(3) 0.045(2) Uani 1 1 d . . .
H57A H 0.5919 0.7338 0.1794 0.054 Uiso 1 1 calc R . .
C58 C 1.1915(5) 0.7902(5) 0.3125(3) 0.0345(19) Uani 1 1 d . . .
C59 C 1.1631(6) 0.7714(5) 0.3530(3) 0.043(2) Uani 1 1 d . . .
H59A H 1.1066 0.7339 0.3556 0.052 Uiso 1 1 calc R . .
C60 C 1.2156(6) 0.8061(5) 0.3900(3) 0.051(2) Uani 1 1 d . . .
H60A H 1.1946 0.7922 0.4175 0.062 Uiso 1 1 calc R . .
C61 C 1.2968(6) 0.8600(6) 0.3872(3) 0.055(3) Uani 1 1 d . . .
C62 C 1.3534(8) 0.8979(7) 0.4277(4) 0.085(4) Uani 1 1 d . . .
H62A H 1.3219 0.8773 0.4531 0.102 Uiso 1 1 calc R . .
H62B H 1.3595 0.9516 0.4278 0.102 Uiso 1 1 calc R . .
H62C H 1.4156 0.8893 0.4285 0.102 Uiso 1 1 calc R . .
C63 C 1.3264(7) 0.8777(6) 0.3464(3) 0.062(3) Uani 1 1 d . . .
H63A H 1.3844 0.9136 0.3438 0.074 Uiso 1 1 calc R . .
C64 C 1.2734(6) 0.8443(5) 0.3094(3) 0.050(2) Uani 1 1 d . . .
H64A H 1.2936 0.8589 0.2819 0.060 Uiso 1 1 calc R . .
C65 C 1.1796(6) 0.7769(5) 0.2187(3) 0.041(2) Uani 1 1 d . . .
C66 C 1.1836(6) 0.8477(6) 0.2060(3) 0.055(3) Uani 1 1 d . . .
H66A H 1.1551 0.8784 0.2223 0.066 Uiso 1 1 calc R . .
C67 C 1.2290(7) 0.8755(6) 0.1693(4) 0.069(3) Uani 1 1 d . . .
H67A H 1.2300 0.9242 0.1607 0.083 Uiso 1 1 calc R . .
C68 C 1.2729(7) 0.8312(7) 0.1453(3) 0.065(3) Uani 1 1 d . . .
C69 C 1.3233(9) 0.8613(8) 0.1064(4) 0.097(5) Uani 1 1 d . . .
H69A H 1.3499 0.8235 0.0936 0.116 Uiso 1 1 calc R . .
H69B H 1.3735 0.9062 0.1151 0.116 Uiso 1 1 calc R . .
H69C H 1.2793 0.8738 0.0851 0.116 Uiso 1 1 calc R . .
C70 C 1.2698(8) 0.7624(6) 0.1586(3) 0.069(3) Uani 1 1 d . . .
H70A H 1.2995 0.7321 0.1427 0.083 Uiso 1 1 calc R . .
C71 C 1.2239(6) 0.7335(5) 0.1954(3) 0.054(3) Uani 1 1 d . . .
H71A H 1.2235 0.6849 0.2040 0.065 Uiso 1 1 calc R . .
C72 C 1.1271(5) 0.6473(5) 0.2685(2) 0.0351(19) Uani 1 1 d . . .
C73 C 1.2138(6) 0.6354(5) 0.2809(3) 0.053(3) Uani 1 1 d . . .
H73A H 1.2642 0.6763 0.2915 0.064 Uiso 1 1 calc R . .
C74 C 1.2262(7) 0.5659(6) 0.2778(3) 0.060(3) Uani 1 1 d . . .
H74A H 1.2860 0.5594 0.2857 0.072 Uiso 1 1 calc R . .
C75 C 1.1544(7) 0.5039(5) 0.2636(3) 0.049(2) Uani 1 1 d . . .
C76 C 1.1714(8) 0.4278(5) 0.2590(4) 0.067(3) Uani 1 1 d . . .
H76A H 1.1134 0.3913 0.2482 0.080 Uiso 1 1 calc R . .
H76B H 1.1924 0.4137 0.2871 0.080 Uiso 1 1 calc R . .
H76C H 1.2194 0.4291 0.2387 0.080 Uiso 1 1 calc R . .
C77 C 1.0679(6) 0.5153(5) 0.2528(3) 0.045(2) Uani 1 1 d . . .
H77A H 1.0167 0.4741 0.2434 0.054 Uiso 1 1 calc R . .
C78 C 1.0556(6) 0.5857(5) 0.2556(3) 0.040(2) Uani 1 1 d . . .
H78A H 0.9953 0.5920 0.2485 0.048 Uiso 1 1 calc R . .
C79 C 0.3569(5) 0.3476(4) 0.0502(2) 0.0289(17) Uani 1 1 d . . .
C80 C 0.3967(6) 0.3954(5) 0.0193(3) 0.041(2) Uani 1 1 d . . .
H80A H 0.4530 0.3915 0.0080 0.049 Uiso 1 1 calc R . .
C81 C 0.3553(6) 0.4486(5) 0.0048(3) 0.045(2) Uani 1 1 d . . .
H81A H 0.3829 0.4799 -0.0170 0.054 Uiso 1 1 calc R . .
C82 C 0.2755(5) 0.4579(4) 0.0208(3) 0.0363(19) Uani 1 1 d . . .
C83 C 0.2283(7) 0.5144(5) 0.0039(3) 0.053(2) Uani 1 1 d . . .
H83A H 0.2647 0.5421 -0.0184 0.063 Uiso 1 1 calc R . .
H83B H 0.2241 0.5491 0.0276 0.063 Uiso 1 1 calc R . .
H83C H 0.1655 0.4888 -0.0085 0.063 Uiso 1 1 calc R . .
C84 C 0.2357(5) 0.4101(4) 0.0531(2) 0.0330(18) Uani 1 1 d . . .
H84A H 0.1801 0.4151 0.0648 0.040 Uiso 1 1 calc R . .
C85 C 0.2760(5) 0.3570(4) 0.0676(2) 0.0298(17) Uani 1 1 d . . .
H85A H 0.2491 0.3261 0.0897 0.036 Uiso 1 1 calc R . .
C86 C 0.4000(5) 0.2838(5) 0.1264(3) 0.038(2) Uani 1 1 d . . .
C87 C 0.4604(7) 0.3473(6) 0.1463(3) 0.052(2) Uani 1 1 d . . .
H87A H 0.5025 0.3803 0.1295 0.063 Uiso 1 1 calc R . .
C88 C 0.4614(8) 0.3643(6) 0.1909(3) 0.063(3) Uani 1 1 d . . .
H88A H 0.5035 0.4084 0.2037 0.075 Uiso 1 1 calc R . .
C89 C 0.4019(8) 0.3176(7) 0.2152(3) 0.071(3) Uani 1 1 d . . .
C90 C 0.4049(11) 0.3373(9) 0.2646(3) 0.113(6) Uani 1 1 d . . .
H90A H 0.3581 0.2988 0.2779 0.135 Uiso 1 1 calc R . .
H90B H 0.3914 0.3857 0.2690 0.135 Uiso 1 1 calc R . .
H90C H 0.4670 0.3399 0.2780 0.135 Uiso 1 1 calc R . .
C91 C 0.3444(7) 0.2544(8) 0.1962(3) 0.077(4) Uani 1 1 d . . .
H91A H 0.3044 0.2206 0.2135 0.093 Uiso 1 1 calc R . .
C92 C 0.3413(7) 0.2368(6) 0.1519(3) 0.060(3) Uani 1 1 d . . .
H92A H 0.2987 0.1925 0.1396 0.073 Uiso 1 1 calc R . .
C93 C 0.3127(5) 0.1892(4) 0.0501(3) 0.0372(19) Uani 1 1 d . . .
C94 C 0.2441(6) 0.1912(5) 0.0186(3) 0.038(2) Uani 1 1 d . . .
H94A H 0.2393 0.2377 0.0085 0.046 Uiso 1 1 calc R . .
C95 C 0.1818(6) 0.1255(5) 0.0015(3) 0.045(2) Uani 1 1 d . . .
H95A H 0.1350 0.1281 -0.0201 0.054 Uiso 1 1 calc R . .
C96 C 0.1862(6) 0.0578(5) 0.0148(3) 0.051(3) Uani 1 1 d . . .
C97 C 0.1192(8) -0.0144(6) -0.0047(4) 0.081(4) Uani 1 1 d . . .
H97A H 0.0767 -0.0026 -0.0270 0.098 Uiso 1 1 calc R . .
H97B H 0.0832 -0.0412 0.0179 0.098 Uiso 1 1 calc R . .
H97C H 0.1549 -0.0457 -0.0176 0.098 Uiso 1 1 calc R . .
C98 C 0.2540(7) 0.0552(5) 0.0470(4) 0.063(3) Uani 1 1 d . . .
H98A H 0.2573 0.0083 0.0571 0.075 Uiso 1 1 calc R . .
C99 C 0.3170(6) 0.1200(5) 0.0646(3) 0.052(2) Uani 1 1 d . . .
H99A H 0.3629 0.1172 0.0866 0.063 Uiso 1 1 calc R . .
C100 C 0.9693(5) 0.3605(4) 0.0749(2) 0.0266(16) Uani 1 1 d . . .
C101 C 1.0164(5) 0.3685(5) 0.1150(2) 0.0369(19) Uani 1 1 d . . .
H10A H 1.0167 0.3254 0.1305 0.044 Uiso 1 1 calc R . .
C102 C 1.0634(6) 0.4383(5) 0.1331(3) 0.042(2) Uani 1 1 d . . .
H10B H 1.0952 0.4425 0.1609 0.050 Uiso 1 1 calc R . .
C103 C 1.0646(5) 0.5032(5) 0.1110(3) 0.039(2) Uani 1 1 d . . .
C104 C 1.1164(7) 0.5790(5) 0.1312(3) 0.058(3) Uani 1 1 d . . .
H10C H 1.1099 0.6178 0.1116 0.070 Uiso 1 1 calc R . .
H10D H 1.1826 0.5813 0.1367 0.070 Uiso 1 1 calc R . .
H10E H 1.0901 0.5870 0.1585 0.070 Uiso 1 1 calc R . .
C105 C 1.0161(5) 0.4952(5) 0.0717(3) 0.038(2) Uani 1 1 d . . .
H10F H 1.0150 0.5384 0.0565 0.045 Uiso 1 1 calc R . .
C106 C 0.9687(5) 0.4262(4) 0.0536(2) 0.0317(18) Uani 1 1 d . . .
H10G H 0.9349 0.4227 0.0264 0.038 Uiso 1 1 calc R . .
C107 C 0.9528(5) 0.2673(4) -0.0022(2) 0.0285(17) Uani 1 1 d . . .
C108 C 1.0313(6) 0.3171(5) -0.0140(2) 0.038(2) Uani 1 1 d . . .
H10H H 1.0627 0.3579 0.0053 0.046 Uiso 1 1 calc R . .
C109 C 1.0661(7) 0.3092(5) -0.0536(3) 0.052(2) Uani 1 1 d . . .
H10I H 1.1200 0.3453 -0.0613 0.062 Uiso 1 1 calc R . .
C110 C 1.0237(6) 0.2495(5) -0.0823(3) 0.043(2) Uani 1 1 d . . .
C111 C 1.0598(9) 0.2415(6) -0.1255(3) 0.074(3) Uani 1 1 d . . .
H11A H 1.0210 0.1961 -0.1410 0.089 Uiso 1 1 calc R . .
H11B H 1.1243 0.2382 -0.1217 0.089 Uiso 1 1 calc R . .
H11C H 1.0578 0.2849 -0.1421 0.089 Uiso 1 1 calc R . .
C112 C 0.9456(6) 0.1997(5) -0.0698(3) 0.050(2) Uani 1 1 d . . .
H11D H 0.9150 0.1579 -0.0885 0.060 Uiso 1 1 calc R . .
C113 C 0.9107(6) 0.2088(5) -0.0313(3) 0.045(2) Uani 1 1 d . . .
H11E H 0.8555 0.1736 -0.0242 0.054 Uiso 1 1 calc R . .
C114 C 0.9445(5) 0.2008(4) 0.0786(2) 0.0295(17) Uani 1 1 d . . .
C115 C 1.0358(5) 0.1958(5) 0.0750(2) 0.0342(18) Uani 1 1 d . . .
H11F H 1.0779 0.2314 0.0594 0.041 Uiso 1 1 calc R . .
C116 C 1.0644(6) 0.1393(5) 0.0939(3) 0.042(2) Uani 1 1 d . . .
H11G H 1.1271 0.1375 0.0918 0.051 Uiso 1 1 calc R . .
C117 C 1.0046(6) 0.0842(5) 0.1162(3) 0.043(2) Uani 1 1 d . . .
C118 C 1.0367(8) 0.0225(6) 0.1353(4) 0.073(3) Uani 1 1 d . . .
H11H H 0.9856 -0.0103 0.1495 0.088 Uiso 1 1 calc R . .
H11I H 1.0895 0.0432 0.1564 0.088 Uiso 1 1 calc R . .
H11J H 1.0564 -0.0063 0.1124 0.088 Uiso 1 1 calc R . .
C119 C 0.9155(6) 0.0900(5) 0.1200(3) 0.050(2) Uani 1 1 d . . .
H11K H 0.8739 0.0548 0.1360 0.060 Uiso 1 1 calc R . .
C120 C 0.8849(6) 0.1478(5) 0.1005(3) 0.039(2) Uani 1 1 d . . .
H12A H 0.8223 0.1498 0.1026 0.046 Uiso 1 1 calc R . .
C121 C 0.4198(6) 0.2874(5) 0.3927(3) 0.040(2) Uani 1 1 d . A .
C122 C 0.4834(7) 0.3559(5) 0.4012(3) 0.057(3) Uani 1 1 d . . .
H12B H 0.5446 0.3589 0.4131 0.069 Uiso 1 1 calc R A .
C123 C 0.4579(7) 0.4197(6) 0.3923(4) 0.075(3) Uani 1 1 d . A .
H12C H 0.5032 0.4664 0.3970 0.090 Uiso 1 1 calc R . .
C124 C 0.3679(7) 0.4183(6) 0.3767(4) 0.065(3) Uani 1 1 d . . .
C125 C 0.3418(9) 0.4909(7) 0.3694(6) 0.111(5) Uani 1 1 d . A .
H12D H 0.2767 0.4797 0.3577 0.133 Uiso 1 1 calc R . .
H12E H 0.3825 0.5197 0.3489 0.133 Uiso 1 1 calc R . .
H12F H 0.3494 0.5200 0.3968 0.133 Uiso 1 1 calc R . .
C126 C 0.3057(7) 0.3519(6) 0.3703(4) 0.066(3) Uani 1 1 d . A .
H12G H 0.2429 0.3493 0.3611 0.079 Uiso 1 1 calc R . .
C127 C 0.3312(6) 0.2871(6) 0.3767(3) 0.057(3) Uani 1 1 d . . .
H12H H 0.2864 0.2406 0.3700 0.068 Uiso 1 1 calc R A .
C128 C 0.4154(5) 0.1786(5) 0.4550(3) 0.0365(19) Uani 1 1 d . A .
C129 C 0.3864(6) 0.2272(5) 0.4816(3) 0.046(2) Uani 1 1 d . . .
H12I H 0.3802 0.2729 0.4708 0.055 Uiso 1 1 calc R A .
C130 C 0.3660(7) 0.2110(6) 0.5235(3) 0.057(3) Uani 1 1 d . A .
H13A H 0.3468 0.2459 0.5411 0.068 Uiso 1 1 calc R . .
C131 C 0.3734(7) 0.1430(5) 0.5403(3) 0.050(2) Uani 1 1 d . . .
C132 C 0.3543(8) 0.1264(6) 0.5864(3) 0.071(3) Uani 1 1 d . A .
H13B H 0.3617 0.0767 0.5922 0.085 Uiso 1 1 calc R . .
H13C H 0.2905 0.1277 0.5913 0.085 Uiso 1 1 calc R . .
H13D H 0.3985 0.1638 0.6057 0.085 Uiso 1 1 calc R . .
C133 C 0.3998(6) 0.0956(5) 0.5143(3) 0.042(2) Uani 1 1 d . A .
H13E H 0.4046 0.0494 0.5248 0.051 Uiso 1 1 calc R . .
C134 C 0.4205(6) 0.1118(5) 0.4720(3) 0.048(2) Uani 1 1 d . . .
H13F H 0.4387 0.0762 0.4545 0.058 Uiso 1 1 calc R A .
C135 C 0.3675(5) 0.1362(5) 0.3651(3) 0.038(2) Uani 1 1 d . A .
C136 C 0.2854(6) 0.0903(5) 0.3771(3) 0.051(2) Uani 1 1 d . . .
H13G H 0.2748 0.0861 0.4068 0.061 Uiso 1 1 calc R A .
C137 C 0.2181(7) 0.0501(5) 0.3466(3) 0.058(3) Uani 1 1 d . A .
H13H H 0.1627 0.0178 0.3559 0.069 Uiso 1 1 calc R . .
C138 C 0.2288(7) 0.0554(5) 0.3035(3) 0.050(2) Uani 1 1 d . . .
C139 C 0.1508(9) 0.0121(6) 0.2713(4) 0.082(4) Uani 1 1 d . A .
H13I H 0.0989 -0.0166 0.2868 0.099 Uiso 1 1 calc R . .
H13J H 0.1742 -0.0221 0.2533 0.099 Uiso 1 1 calc R . .
H13K H 0.1292 0.0470 0.2531 0.099 Uiso 1 1 calc R . .
C140 C 0.3108(7) 0.1007(6) 0.2914(3) 0.060(3) Uani 1 1 d . A .
H14A H 0.3208 0.1047 0.2617 0.072 Uiso 1 1 calc R . .
C141 C 0.3797(6) 0.1407(6) 0.3217(3) 0.054(3) Uani 1 1 d . . .
H14B H 0.4359 0.1716 0.3124 0.065 Uiso 1 1 calc R A .
C142 C 1.0013(6) 0.2270(5) 0.3271(3) 0.045(2) Uani 1 1 d . . .
C143 C 0.9549(6) 0.2530(6) 0.2935(3) 0.056(3) Uani 1 1 d . A .
H14C H 0.9030 0.2714 0.2991 0.067 Uiso 1 1 calc R . .
C144 C 0.9831(6) 0.2525(6) 0.2519(3) 0.056(3) Uani 1 1 d . . .
H14D H 0.9490 0.2690 0.2292 0.067 Uiso 1 1 calc R A .
C145 C 1.0601(6) 0.2284(5) 0.2431(3) 0.047(2) Uani 1 1 d . A .
C146 C 1.0916(7) 0.2307(6) 0.1978(3) 0.062(3) Uani 1 1 d . . .
H14E H 1.1472 0.2120 0.1972 0.075 Uiso 1 1 calc R A .
H14F H 1.1067 0.2821 0.1887 0.075 Uiso 1 1 calc R . .
H14G H 1.0416 0.1993 0.1782 0.075 Uiso 1 1 calc R . .
C147 C 1.1059(6) 0.2021(5) 0.2758(3) 0.050(2) Uani 1 1 d . . .
H14H H 1.1587 0.1850 0.2699 0.060 Uiso 1 1 calc R A .
C148 C 1.0768(6) 0.1997(5) 0.3179(3) 0.046(2) Uani 1 1 d . A .
H14I H 1.1084 0.1796 0.3399 0.056 Uiso 1 1 calc R . .
C149 C 1.0216(6) 0.3262(6) 0.3997(3) 0.054(3) Uani 1 1 d . . .
C150 C 1.0650(7) 0.3803(6) 0.3714(4) 0.063(3) Uani 1 1 d . A .
H15B H 1.0714 0.3653 0.3426 0.076 Uiso 1 1 calc R . .
C151 C 1.0980(7) 0.4539(7) 0.3846(4) 0.076(3) Uani 1 1 d . . .
H15C H 1.1269 0.4886 0.3646 0.091 Uiso 1 1 calc R A .
C152 C 1.0905(7) 0.4798(7) 0.4265(4) 0.077(3) Uani 1 1 d . A .
C153 C 1.1261(10) 0.5623(7) 0.4398(5) 0.110(5) Uani 1 1 d . . .
H15D H 1.1149 0.5701 0.4700 0.132 Uiso 1 1 calc R A .
H15E H 1.0931 0.5906 0.4217 0.132 Uiso 1 1 calc R . .
H15F H 1.1932 0.5793 0.4361 0.132 Uiso 1 1 calc R . .
C154 C 1.0496(9) 0.4267(8) 0.4539(4) 0.087(4) Uani 1 1 d . . .
H15G H 1.0460 0.4418 0.4831 0.105 Uiso 1 1 calc R A .
C155 C 1.0133(8) 0.3523(6) 0.4414(3) 0.066(3) Uani 1 1 d . A .
H15H H 0.9823 0.3184 0.4613 0.080 Uiso 1 1 calc R . .
C156 C 1.0218(6) 0.1689(6) 0.4099(3) 0.049(2) Uani 1 1 d . . .
C157 C 1.0944(7) 0.1947(7) 0.4410(3) 0.063(3) Uani 1 1 d . A .
H15I H 1.1196 0.2466 0.4475 0.075 Uiso 1 1 calc R . .
C158 C 1.1302(8) 0.1417(8) 0.4628(4) 0.078(4) Uani 1 1 d . . .
H15J H 1.1798 0.1587 0.4845 0.093 Uiso 1 1 calc R A .
C159 C 1.0952(7) 0.0659(7) 0.4536(4) 0.071(3) Uani 1 1 d . A .
C160 C 1.1360(8) 0.0110(8) 0.4777(4) 0.100(5) Uani 1 1 d . . .
H16B H 1.1841 0.0381 0.4996 0.120 Uiso 1 1 calc R A .
H16C H 1.1638 -0.0165 0.4574 0.120 Uiso 1 1 calc R . .
H16D H 1.0864 -0.0240 0.4916 0.120 Uiso 1 1 calc R . .
C161 C 1.0256(7) 0.0415(7) 0.4209(4) 0.067(3) Uani 1 1 d . . .
H16E H 1.0040 -0.0101 0.4128 0.080 Uiso 1 1 calc R A .
C162 C 0.9873(7) 0.0921(6) 0.3999(4) 0.063(3) Uani 1 1 d . A .
H16F H 0.9371 0.0746 0.3786 0.075 Uiso 1 1 calc R . .
C163 C 0.5545(18) 1.0277(14) 0.1095(8) 0.214(11) Uiso 1 1 d D . .
H16G H 0.5162 1.0422 0.1309 0.257 Uiso 1 1 calc R . .
H16H H 0.5162 1.0105 0.0825 0.257 Uiso 1 1 calc R . .
H16I H 0.6064 1.0706 0.1043 0.257 Uiso 1 1 calc R . .
C164 C 0.5917(19) 0.9665(14) 0.1259(8) 0.221(12) Uiso 1 1 d D . .
H16J H 0.6247 0.9804 0.1548 0.266 Uiso 1 1 calc R . .
H16K H 0.5412 0.9200 0.1275 0.266 Uiso 1 1 calc R . .
C165 C 0.6569(17) 0.9580(13) 0.0934(8) 0.199(10) Uiso 1 1 d D . .
H16L H 0.7078 1.0044 0.0921 0.239 Uiso 1 1 calc R . .
H16M H 0.6239 0.9452 0.0644 0.239 Uiso 1 1 calc R . .
C166 C 0.6944(19) 0.8953(11) 0.1089(9) 0.226(12) Uiso 1 1 d D . .
H16N H 0.6889 0.8942 0.1404 0.271 Uiso 1 1 calc R . .
H16O H 0.7618 0.9089 0.1044 0.271 Uiso 1 1 calc R . .
C167 C 0.6535(13) 0.8168(10) 0.0904(6) 0.144(7) Uiso 1 1 d D . .
H16P H 0.5934 0.7987 0.1037 0.173 Uiso 1 1 calc R . .
H16Q H 0.6372 0.8220 0.0596 0.173 Uiso 1 1 calc R . .
C168 C 0.6971(15) 0.7530(11) 0.0914(7) 0.179(9) Uiso 1 1 d D . .
H16R H 0.6531 0.7083 0.0776 0.215 Uiso 1 1 calc R . .
H16S H 0.7126 0.7436 0.1214 0.215 Uiso 1 1 calc R . .
H16T H 0.7540 0.7655 0.0759 0.215 Uiso 1 1 calc R . .
C169 C 0.3284(17) 0.4939(13) 0.5160(9) 0.272(15) Uiso 1 1 d D . .
H16U H 0.3804 0.4995 0.4974 0.326 Uiso 1 1 calc R . .
H16V H 0.3517 0.5187 0.5443 0.326 Uiso 1 1 calc R . .
H16W H 0.2819 0.5166 0.5028 0.326 Uiso 1 1 calc R . .
C170 C 0.2846(16) 0.4131(12) 0.5213(8) 0.205(10) Uiso 1 1 d D . .
H17A H 0.2623 0.3882 0.4925 0.246 Uiso 1 1 calc R . .
H17B H 0.3324 0.3903 0.5339 0.246 Uiso 1 1 calc R . .
C171 C 0.2050(13) 0.4000(9) 0.5493(6) 0.147(7) Uiso 1 1 d D . .
H17C H 0.2267 0.4240 0.5783 0.177 Uiso 1 1 calc R . .
H17D H 0.1565 0.4222 0.5368 0.177 Uiso 1 1 calc R . .
C172 C 0.1651(14) 0.3186(10) 0.5529(7) 0.176(8) Uiso 1 1 d D . .
H17E H 0.1589 0.2959 0.5232 0.211 Uiso 1 1 calc R . .
H17F H 0.2135 0.3006 0.5690 0.211 Uiso 1 1 calc R . .
C173 C 0.0765(15) 0.2850(11) 0.5721(8) 0.193(10) Uiso 1 1 d D . .
H17G H 0.0288 0.3071 0.5587 0.232 Uiso 1 1 calc R . .
H17H H 0.0849 0.3012 0.6030 0.232 Uiso 1 1 calc R . .
C174 C 0.0374(15) 0.2032(11) 0.5692(7) 0.171(8) Uiso 1 1 d D . .
H17I H -0.0217 0.1902 0.5831 0.205 Uiso 1 1 calc R . .
H17J H 0.0815 0.1797 0.5838 0.205 Uiso 1 1 calc R . .
H17K H 0.0262 0.1856 0.5389 0.205 Uiso 1 1 calc R . .
C175 C 0.845(2) 1.0640(17) 0.2749(6) 0.300 Uiso 1 1 d D . .
H17L H 0.8629 1.1143 0.2895 0.360 Uiso 1 1 calc R . .
H17M H 0.7760 1.0447 0.2740 0.360 Uiso 1 1 calc R . .
Cl1 Cl 0.8826(8) 1.0687(6) 0.2215(3) 0.300 Uiso 1 1 d D . .
Cl2 Cl 0.8979(8) 1.0038(6) 0.3031(3) 0.300 Uiso 1 1 d D . .
C176 C 0.7954(15) 0.400(2) 0.2503(5) 0.300 Uiso 1 1 d D . .
H17N H 0.8332 0.4456 0.2669 0.360 Uiso 1 1 calc R . .
H17O H 0.7792 0.3595 0.2704 0.360 Uiso 1 1 calc R . .
Cl3 Cl 0.8603(7) 0.3762(6) 0.2109(4) 0.300 Uiso 1 1 d D . .
Cl4 Cl 0.6916(7) 0.4176(6) 0.2275(4) 0.300 Uiso 1 1 d D . .

loop_
_atom_site_aniso_label
_atom_site_aniso_U_11
_atom_site_aniso_U_22
_atom_site_aniso_U_33
_atom_site_aniso_U_23
_atom_site_aniso_U_13
_atom_site_aniso_U_12
Ru1 0.0260(3) 0.0310(4) 0.0260(3) -0.0002(3) 0.0049(2) 0.0081(3)
Ru2 0.0238(3) 0.0297(4) 0.0257(3) 0.0016(3) 0.0045(2) 0.0038(3)
Ru3 0.0211(3) 0.0344(4) 0.0325(4) -0.0027(3) 0.0036(3) 0.0076(3)
Ru4 0.0222(3) 0.0301(4) 0.0289(3) -0.0016(3) 0.0062(2) 0.0082(3)
Ru5 0.0270(4) 0.0416(4) 0.0362(4) 0.0189(3) 0.0127(3) 0.0104(3)
Ru6 0.0265(4) 0.0432(4) 0.0420(4) 0.0177(3) 0.0099(3) 0.0119(3)
P1 0.0249(10) 0.0373(12) 0.0329(11) -0.0042(9) 0.0034(8) 0.0080(9)
P2 0.0236(10) 0.0376(12) 0.0360(11) 0.0007(9) 0.0059(9) 0.0046(9)
P3 0.0233(10) 0.0379(12) 0.0403(12) 0.0049(9) 0.0078(9) 0.0110(9)
P4 0.0221(10) 0.0299(11) 0.0283(10) 0.0034(8) 0.0072(8) 0.0088(8)
P5 0.0268(11) 0.0402(13) 0.0374(12) 0.0114(10) 0.0125(9) 0.0083(9)
P6 0.0269(11) 0.0579(15) 0.0468(14) 0.0092(11) 0.0090(10) 0.0131(11)
O1 0.070(5) 0.068(5) 0.089(6) 0.036(4) 0.025(4) 0.032(4)
O2 0.053(4) 0.115(6) 0.049(4) -0.046(4) -0.005(3) 0.034(4)
O3 0.047(4) 0.050(4) 0.034(3) 0.015(3) 0.005(3) 0.008(3)
O4 0.045(4) 0.052(4) 0.038(3) -0.012(3) 0.000(3) 0.004(3)
O5 0.062(5) 0.110(6) 0.038(4) 0.010(4) 0.006(3) 0.046(4)
O6 0.046(4) 0.049(4) 0.113(6) -0.033(4) 0.000(4) 0.001(3)
O7 0.059(4) 0.057(4) 0.031(3) 0.012(3) 0.011(3) 0.020(3)
O8 0.045(4) 0.035(4) 0.061(4) -0.011(3) 0.009(3) 0.009(3)
O9 0.070(5) 0.152(8) 0.043(5) -0.018(5) -0.003(4) 0.030(5)
O10 0.064(5) 0.048(5) 0.117(7) 0.021(4) 0.039(4) 0.014(4)
O13 0.025(3) 0.043(3) 0.044(3) 0.011(3) 0.008(2) 0.008(3)
O14 0.027(3) 0.032(3) 0.038(3) 0.009(2) 0.004(2) 0.003(2)
O15 0.035(4) 0.048(4) 0.102(5) 0.037(4) 0.034(3) 0.017(3)
O16 0.027(3) 0.040(4) 0.086(5) 0.018(3) 0.009(3) 0.011(3)
O17 0.026(3) 0.039(3) 0.032(3) -0.008(2) 0.002(2) 0.010(2)
O18 0.026(3) 0.040(3) 0.031(3) -0.005(2) 0.002(2) 0.007(2)
O19 0.020(3) 0.035(3) 0.043(3) -0.006(2) 0.003(2) 0.008(2)
O20 0.023(3) 0.034(3) 0.038(3) -0.010(2) 0.004(2) 0.009(2)
O21 0.029(3) 0.050(4) 0.035(3) 0.009(3) 0.008(2) 0.018(3)
O22 0.028(3) 0.054(4) 0.033(3) 0.004(3) 0.011(2) 0.018(3)
O23 0.035(3) 0.095(5) 0.035(3) 0.029(3) 0.017(3) 0.026(3)
O24 0.029(3) 0.126(6) 0.036(3) -0.011(4) 0.007(3) 0.026(4)
C1 0.038(5) 0.039(5) 0.045(5) 0.001(4) 0.010(4) 0.017(4)
C2 0.031(5) 0.054(6) 0.037(5) -0.005(4) 0.004(4) 0.019(4)
C3 0.032(4) 0.042(5) 0.031(4) -0.005(4) -0.002(3) 0.011(4)
C4 0.024(4) 0.041(5) 0.030(4) 0.008(4) 0.006(3) 0.006(4)
C5 0.030(5) 0.064(6) 0.046(6) -0.004(5) 0.001(4) 0.020(4)
C6 0.022(4) 0.049(6) 0.062(6) -0.014(5) 0.001(4) 0.009(4)
C7 0.025(4) 0.031(5) 0.047(5) -0.006(4) 0.006(4) 0.007(3)
C8 0.024(4) 0.051(6) 0.029(4) -0.001(4) 0.008(3) 0.010(4)
C9 0.034(5) 0.070(7) 0.052(6) 0.008(5) 0.009(4) 0.013(5)
C10 0.034(5) 0.053(6) 0.055(6) 0.015(5) 0.021(4) 0.014(5)
C13 0.031(5) 0.034(5) 0.027(4) 0.008(3) 0.005(3) 0.005(4)
C14 0.028(4) 0.045(5) 0.039(5) 0.008(4) 0.006(4) 0.008(4)
C15 0.026(5) 0.053(6) 0.062(6) 0.021(5) 0.001(4) 0.008(4)
C16 0.029(5) 0.053(6) 0.072(7) 0.029(5) 0.014(4) 0.006(4)
C17 0.030(4) 0.038(5) 0.042(5) 0.012(4) 0.011(4) 0.009(4)
C18 0.031(5) 0.040(5) 0.056(6) 0.017(4) 0.004(4) 0.011(4)
C19 0.027(4) 0.052(6) 0.051(5) 0.011(4) 0.007(4) 0.005(4)
C20 0.031(5) 0.043(5) 0.038(5) 0.013(4) 0.006(4) 0.011(4)
C21 0.024(4) 0.031(4) 0.032(4) 0.000(3) 0.007(3) 0.005(3)
C22 0.028(4) 0.030(4) 0.031(4) 0.000(3) 0.007(3) 0.007(3)
C23 0.031(4) 0.038(5) 0.043(5) -0.008(4) 0.000(4) 0.020(4)
C24 0.026(4) 0.033(5) 0.045(5) -0.002(4) -0.001(4) 0.008(4)
C25 0.033(4) 0.033(4) 0.027(4) -0.005(3) 0.006(3) 0.011(4)
C26 0.021(4) 0.043(5) 0.042(5) -0.010(4) 0.004(3) 0.012(4)
C27 0.023(4) 0.054(6) 0.041(5) -0.012(4) 0.002(3) 0.013(4)
C28 0.033(5) 0.031(4) 0.028(4) 0.000(3) 0.005(3) 0.010(4)
C29 0.027(4) 0.028(4) 0.040(5) 0.006(3) 0.009(4) 0.006(3)
C30 0.029(4) 0.041(5) 0.037(5) 0.006(4) 0.010(3) 0.009(4)
C31 0.036(5) 0.062(6) 0.043(5) 0.015(4) 0.018(4) 0.026(4)
C32 0.037(5) 0.068(7) 0.052(6) 0.015(5) 0.027(4) 0.026(5)
C33 0.036(5) 0.051(5) 0.037(5) 0.007(4) 0.012(4) 0.020(4)
C34 0.029(5) 0.090(7) 0.033(5) 0.002(5) 0.006(4) 0.031(5)
C35 0.032(5) 0.081(7) 0.037(5) -0.004(5) 0.007(4) 0.024(5)
C36 0.036(5) 0.043(5) 0.037(5) 0.004(4) 0.010(4) 0.011(4)
C37 0.028(4) 0.036(5) 0.056(5) -0.005(4) 0.003(4) 0.016(4)
C38 0.038(5) 0.051(6) 0.068(7) -0.020(5) -0.013(5) 0.018(5)
C39 0.043(6) 0.037(6) 0.116(10) -0.029(6) -0.009(6) 0.008(5)
C40 0.046(6) 0.042(6) 0.128(10) -0.016(6) -0.004(6) 0.025(5)
C42 0.042(6) 0.058(7) 0.082(8) -0.008(6) -0.013(5) 0.029(5)
C43 0.038(5) 0.050(6) 0.052(6) -0.011(4) -0.001(4) 0.014(4)
C44 0.036(5) 0.047(5) 0.034(5) -0.008(4) 0.007(4) 0.006(4)
C45 0.039(5) 0.072(7) 0.046(6) -0.010(5) 0.011(4) 0.014(5)
C46 0.043(6) 0.093(9) 0.077(8) -0.020(7) 0.036(6) 0.005(6)
C47 0.055(7) 0.093(9) 0.050(6) 0.002(6) 0.022(5) 0.008(6)
C48 0.075(9) 0.159(14) 0.062(8) 0.009(8) 0.040(7) 0.014(9)
C49 0.054(6) 0.083(8) 0.044(6) 0.008(5) 0.018(5) 0.010(6)
C50 0.038(5) 0.064(6) 0.045(5) 0.006(5) 0.011(4) 0.008(5)
C51 0.029(4) 0.044(5) 0.037(5) -0.003(4) -0.002(3) 0.013(4)
C52 0.062(7) 0.046(6) 0.059(6) -0.005(5) 0.017(5) -0.015(5)
C53 0.063(7) 0.056(7) 0.090(9) -0.029(6) 0.009(6) -0.016(6)
C54 0.046(6) 0.074(8) 0.064(7) -0.028(6) -0.005(5) 0.018(6)
C55 0.057(7) 0.103(10) 0.083(8) -0.052(7) -0.014(6) 0.019(7)
C56 0.042(5) 0.075(7) 0.045(5) -0.019(5) -0.010(4) 0.036(5)
C57 0.044(5) 0.053(6) 0.042(5) -0.005(4) -0.006(4) 0.025(5)
C58 0.023(4) 0.042(5) 0.039(5) 0.000(4) 0.001(3) 0.011(4)
C59 0.027(4) 0.059(6) 0.042(5) 0.003(4) 0.004(4) 0.007(4)
C60 0.042(5) 0.069(7) 0.041(5) 0.001(5) -0.003(4) 0.012(5)
C61 0.041(6) 0.063(7) 0.056(6) -0.013(5) -0.009(5) 0.009(5)
C62 0.075(8) 0.092(9) 0.068(8) -0.010(7) -0.018(6) -0.006(7)
C63 0.041(6) 0.059(7) 0.072(7) -0.012(6) 0.003(5) -0.007(5)
C64 0.033(5) 0.056(6) 0.052(6) -0.005(5) 0.002(4) -0.002(4)
C65 0.029(4) 0.043(5) 0.044(5) -0.001(4) 0.000(4) 0.000(4)
C66 0.033(5) 0.064(7) 0.066(7) 0.020(5) 0.017(5) 0.002(5)
C67 0.041(6) 0.070(8) 0.090(8) 0.032(6) 0.004(6) -0.001(5)
C68 0.049(6) 0.090(9) 0.038(6) 0.006(6) 0.008(5) -0.013(6)
C69 0.082(9) 0.133(12) 0.052(7) 0.012(7) 0.020(6) -0.014(8)
C70 0.077(8) 0.063(8) 0.052(6) -0.018(6) 0.025(6) -0.011(6)
C71 0.047(6) 0.052(6) 0.050(6) -0.007(5) 0.020(5) -0.013(5)
C72 0.032(4) 0.040(5) 0.033(4) 0.002(4) 0.004(3) 0.007(4)
C73 0.037(5) 0.041(6) 0.080(7) -0.006(5) -0.005(5) 0.011(4)
C74 0.042(6) 0.058(7) 0.087(8) 0.008(6) 0.005(5) 0.022(5)
C75 0.053(6) 0.049(6) 0.052(6) 0.007(5) 0.010(5) 0.022(5)
C76 0.066(7) 0.050(6) 0.086(8) 0.010(6) 0.014(6) 0.018(6)
C77 0.045(5) 0.040(5) 0.048(5) -0.009(4) 0.012(4) 0.007(4)
C78 0.035(5) 0.045(5) 0.042(5) 0.003(4) 0.006(4) 0.012(4)
C79 0.023(4) 0.028(4) 0.032(4) -0.004(3) 0.000(3) 0.003(3)
C80 0.034(5) 0.038(5) 0.053(5) 0.007(4) 0.020(4) 0.006(4)
C81 0.053(6) 0.038(5) 0.048(5) 0.018(4) 0.023(4) 0.015(4)
C82 0.035(5) 0.036(5) 0.040(5) 0.002(4) 0.004(4) 0.014(4)
C83 0.056(6) 0.055(6) 0.056(6) 0.013(5) 0.019(5) 0.023(5)
C84 0.022(4) 0.038(5) 0.039(5) -0.004(4) 0.008(3) 0.007(4)
C85 0.026(4) 0.031(4) 0.032(4) 0.006(3) 0.007(3) 0.006(3)
C86 0.027(4) 0.055(6) 0.041(5) 0.006(4) 0.010(4) 0.022(4)
C87 0.064(6) 0.062(7) 0.044(5) 0.009(5) 0.013(5) 0.035(6)
C88 0.086(8) 0.062(7) 0.052(6) 0.006(5) 0.014(6) 0.036(6)
C89 0.076(8) 0.117(11) 0.044(6) 0.009(7) 0.012(6) 0.067(8)
C90 0.142(13) 0.202(17) 0.040(7) 0.008(8) 0.013(7) 0.124(13)
C91 0.052(7) 0.144(13) 0.052(7) 0.043(8) 0.025(6) 0.045(8)
C92 0.038(5) 0.090(8) 0.053(6) 0.021(6) 0.007(5) 0.015(5)
C93 0.026(4) 0.036(5) 0.049(5) 0.005(4) 0.013(4) 0.006(4)
C94 0.037(5) 0.038(5) 0.036(5) 0.000(4) 0.010(4) 0.005(4)
C95 0.035(5) 0.056(6) 0.043(5) -0.012(4) 0.010(4) 0.009(4)
C96 0.038(5) 0.042(6) 0.074(7) -0.014(5) 0.026(5) 0.009(4)
C97 0.054(7) 0.058(7) 0.125(11) -0.023(7) 0.028(7) 0.001(6)
C98 0.055(6) 0.027(5) 0.116(9) 0.016(5) 0.029(6) 0.022(5)
C99 0.035(5) 0.042(6) 0.084(7) 0.008(5) 0.006(5) 0.016(4)
C100 0.019(4) 0.033(4) 0.029(4) 0.000(3) 0.008(3) 0.008(3)
C101 0.035(5) 0.049(5) 0.031(4) 0.005(4) 0.006(4) 0.017(4)
C102 0.038(5) 0.052(6) 0.033(5) -0.008(4) 0.004(4) 0.011(4)
C103 0.030(4) 0.038(5) 0.045(5) -0.010(4) 0.012(4) 0.003(4)
C104 0.060(6) 0.042(6) 0.065(7) -0.016(5) 0.016(5) 0.000(5)
C105 0.036(5) 0.038(5) 0.043(5) 0.003(4) 0.013(4) 0.016(4)
C106 0.027(4) 0.039(5) 0.032(4) 0.003(4) 0.006(3) 0.011(4)
C107 0.029(4) 0.036(5) 0.022(4) 0.005(3) 0.008(3) 0.012(4)
C108 0.040(5) 0.040(5) 0.029(4) -0.006(4) 0.006(4) 0.001(4)
C109 0.057(6) 0.044(6) 0.048(6) 0.005(4) 0.029(5) -0.003(5)
C110 0.058(6) 0.048(6) 0.027(4) 0.002(4) 0.006(4) 0.021(5)
C111 0.113(10) 0.075(8) 0.035(6) 0.002(5) 0.033(6) 0.019(7)
C112 0.042(5) 0.062(6) 0.040(5) -0.019(5) 0.006(4) 0.006(5)
C113 0.032(5) 0.047(5) 0.049(5) -0.013(4) 0.018(4) -0.003(4)
C114 0.034(4) 0.032(4) 0.026(4) 0.003(3) 0.009(3) 0.015(4)
C115 0.028(4) 0.042(5) 0.035(4) 0.008(4) 0.006(3) 0.013(4)
C116 0.040(5) 0.056(6) 0.040(5) 0.007(4) 0.007(4) 0.029(5)
C117 0.051(6) 0.043(5) 0.045(5) 0.014(4) 0.014(4) 0.025(5)
C118 0.079(8) 0.072(8) 0.085(8) 0.042(6) 0.021(6) 0.040(7)
C119 0.048(6) 0.048(6) 0.056(6) 0.022(5) 0.021(5) 0.011(5)
C120 0.029(4) 0.040(5) 0.051(5) 0.012(4) 0.013(4) 0.011(4)
C121 0.033(5) 0.045(5) 0.040(5) 0.012(4) 0.011(4) 0.007(4)
C122 0.041(6) 0.055(7) 0.084(8) 0.006(5) 0.005(5) 0.026(5)
C123 0.046(6) 0.039(6) 0.134(11) 0.008(6) 0.009(7) -0.001(5)
C124 0.037(6) 0.057(7) 0.104(9) 0.024(6) 0.005(5) 0.015(5)
C125 0.070(9) 0.072(9) 0.197(17) 0.038(10) -0.010(10) 0.032(7)
C126 0.040(6) 0.054(7) 0.104(9) 0.011(6) -0.007(6) 0.016(5)
C127 0.038(5) 0.054(6) 0.076(7) 0.008(5) 0.000(5) 0.011(5)
C128 0.029(4) 0.043(5) 0.035(5) 0.006(4) 0.010(3) 0.003(4)
C129 0.045(5) 0.046(6) 0.048(5) 0.004(4) 0.019(4) 0.011(4)
C130 0.065(7) 0.057(7) 0.049(6) -0.007(5) 0.023(5) 0.015(5)
C131 0.053(6) 0.050(6) 0.045(5) 0.009(5) 0.016(4) 0.008(5)
C132 0.092(9) 0.068(7) 0.055(7) 0.013(5) 0.038(6) 0.014(6)
C133 0.045(5) 0.045(5) 0.036(5) 0.011(4) 0.017(4) 0.006(4)
C134 0.048(6) 0.048(6) 0.050(5) 0.014(4) 0.025(4) 0.010(5)
C135 0.031(5) 0.046(5) 0.041(5) 0.009(4) 0.010(4) 0.015(4)
C136 0.051(6) 0.052(6) 0.043(5) 0.004(4) 0.008(4) 0.003(5)
C137 0.050(6) 0.050(6) 0.061(7) -0.004(5) 0.002(5) -0.006(5)
C138 0.055(6) 0.036(5) 0.056(6) -0.005(4) 0.009(5) 0.004(5)
C139 0.100(10) 0.064(8) 0.068(8) -0.014(6) -0.011(7) 0.003(7)
C140 0.060(7) 0.078(8) 0.043(6) -0.006(5) 0.006(5) 0.022(6)
C141 0.032(5) 0.076(7) 0.049(6) 0.007(5) 0.015(4) 0.002(5)
C142 0.032(5) 0.061(6) 0.047(5) 0.014(4) 0.011(4) 0.016(4)
C143 0.034(5) 0.080(7) 0.061(6) 0.029(5) 0.009(4) 0.023(5)
C144 0.045(6) 0.087(8) 0.042(5) 0.032(5) 0.013(4) 0.021(5)
C145 0.037(5) 0.057(6) 0.045(5) 0.010(4) 0.004(4) 0.008(5)
C146 0.057(6) 0.085(8) 0.047(6) 0.013(5) 0.013(5) 0.022(6)
C147 0.033(5) 0.065(7) 0.055(6) 0.009(5) 0.014(4) 0.016(5)
C148 0.038(5) 0.058(6) 0.048(5) 0.013(4) 0.007(4) 0.020(5)
C149 0.034(5) 0.061(7) 0.070(7) 0.010(5) 0.014(5) 0.015(5)
C150 0.039(6) 0.062(7) 0.084(8) -0.001(6) 0.009(5) 0.005(5)
C151 0.047(7) 0.069(8) 0.110(11) 0.019(7) 0.015(6) 0.010(6)
C152 0.042(6) 0.078(9) 0.107(11) -0.001(8) 0.006(6) 0.012(6)
C153 0.089(10) 0.076(10) 0.155(15) -0.025(9) -0.010(10) 0.010(8)
C154 0.073(9) 0.110(11) 0.073(9) -0.022(8) -0.003(7) 0.019(8)
C155 0.065(7) 0.072(8) 0.057(7) -0.012(6) -0.002(5) 0.012(6)
C156 0.026(5) 0.078(7) 0.046(5) 0.016(5) 0.009(4) 0.018(5)
C157 0.043(6) 0.097(9) 0.048(6) 0.013(6) 0.002(5) 0.019(6)
C158 0.049(7) 0.127(12) 0.063(7) 0.039(8) 0.002(5) 0.029(8)
C159 0.045(6) 0.111(11) 0.070(8) 0.053(7) 0.020(6) 0.033(7)
C160 0.064(8) 0.142(13) 0.116(11) 0.081(10) 0.023(7) 0.052(8)
C161 0.054(7) 0.080(8) 0.080(8) 0.030(6) 0.021(6) 0.035(6)
C162 0.044(6) 0.074(8) 0.076(7) 0.023(6) 0.003(5) 0.025(6)

loop_
_atom_type_symbol
_atom_type_description
_atom_type_scat_dispersion_real
_atom_type_scat_dispersion_imag
_atom_type_scat_source
C C 0.0033 0.0016 'International Tables Vol C Tables 4.2.6.8 and 6.1.1.4'
H H 0.0000 0.0000 'International Tables Vol C Tables 4.2.6.8 and 6.1.1.4'
O O 0.0106 0.0060 'International Tables Vol C Tables 4.2.6.8 and 6.1.1.4'
P P 0.1023 0.0942 'International Tables Vol C Tables 4.2.6.8 and 6.1.1.4'
Ru Ru -1.2594 0.8363 'International Tables Vol C Tables 4.2.6.8 and 6.1.1.4'
Cl Cl 0.1484 0.1585 'International Tables Vol C Tables 4.2.6.8 and 6.1.1.4'

loop_
_geom_angle_atom_site_label_1
_geom_angle_atom_site_label_2
_geom_angle_atom_site_label_3
_geom_angle
C1 Ru1 C2 89.4(4)
C1 Ru1 O13 175.2(3)
C2 Ru1 O13 94.9(3)
C1 Ru1 O17 93.6(3)
C2 Ru1 O17 174.7(3)
O13 Ru1 O17 82.0(2)
C1 Ru1 P1 91.1(3)
C2 Ru1 P1 92.5(2)
O13 Ru1 P1 90.94(15)
O17 Ru1 P1 91.81(14)
C1 Ru1 Ru2 96.2(3)
C2 Ru1 Ru2 92.0(2)
O13 Ru1 Ru2 81.46(14)
O17 Ru1 Ru2 83.39(13)
P1 Ru1 Ru2 171.49(6)
C4 Ru2 C3 86.8(3)
C4 Ru2 O18 175.2(3)
C3 Ru2 O18 95.3(3)
C4 Ru2 O14 95.6(3)
C3 Ru2 O14 172.9(3)
O18 Ru2 O14 81.8(2)
C4 Ru2 P2 92.2(2)
C3 Ru2 P2 97.7(2)
O18 Ru2 P2 91.80(14)
O14 Ru2 P2 88.88(14)
C4 Ru2 Ru1 93.3(2)
C3 Ru2 Ru1 88.6(2)
O18 Ru2 Ru1 82.43(13)
O14 Ru2 Ru1 84.59(14)
P2 Ru2 Ru1 171.83(6)
C5 Ru3 C6 87.1(4)
C5 Ru3 O21 176.3(3)
C6 Ru3 O21 94.9(3)
C5 Ru3 O19 93.9(3)
C6 Ru3 O19 175.8(3)
O21 Ru3 O19 83.9(2)
C5 Ru3 P3 98.9(3)
C6 Ru3 P3 94.9(2)
O21 Ru3 P3 84.07(14)
O19 Ru3 P3 88.93(14)
C5 Ru3 Ru4 94.1(2)
C6 Ru3 Ru4 91.3(2)
O21 Ru3 Ru4 82.71(13)
O19 Ru3 Ru4 84.63(13)
P3 Ru3 Ru4 165.83(6)
C8 Ru4 C7 88.9(3)
C8 Ru4 O20 173.3(3)
C7 Ru4 O20 97.0(3)
C8 Ru4 O22 92.2(3)
C7 Ru4 O22 176.8(3)
O20 Ru4 O22 81.7(2)
C8 Ru4 P4 94.0(2)
C7 Ru4 P4 91.4(2)
O20 Ru4 P4 88.97(14)
O22 Ru4 P4 91.48(14)
C8 Ru4 Ru3 94.6(2)
C7 Ru4 Ru3 93.0(2)
O20 Ru4 Ru3 82.04(13)
O22 Ru4 Ru3 83.96(13)
P4 Ru4 Ru3 170.41(5)
C10 Ru5 C9 91.0(4)
C10 Ru5 O15 172.5(3)
C9 Ru5 O15 93.7(4)
C10 Ru5 O23 92.9(3)
C9 Ru5 O23 173.5(3)
O15 Ru5 O23 81.9(3)
C10 Ru5 P5 91.6(3)
C9 Ru5 P5 91.4(3)
O15 Ru5 P5 94.13(16)
O23 Ru5 P5 93.62(15)
C10 Ru5 Ru6 91.0(3)
C9 Ru5 Ru6 90.3(3)
O15 Ru5 Ru6 83.14(15)
O23 Ru5 Ru6 84.48(15)
P5 Ru5 Ru6 176.86(6)
C11 Ru6 C12' 61.6(9)
C11 Ru6 C12 89.7(7)
C12' Ru6 C12 28.2(7)
C11 Ru6 C11' 20.2(8)
C12' Ru6 C11' 81.7(11)
C12 Ru6 C11' 109.9(9)
C11 Ru6 O16 103.9(6)
C12' Ru6 O16 164.9(8)
C12 Ru6 O16 166.3(5)
C11' Ru6 O16 83.7(8)
C11 Ru6 O24 171.5(6)
C12' Ru6 O24 110.5(8)
C12 Ru6 O24 82.6(5)
C11' Ru6 O24 166.6(8)
O16 Ru6 O24 83.7(3)
C11 Ru6 P6 90.6(5)
C12' Ru6 P6 97.9(7)
C12 Ru6 P6 95.7(4)
C11' Ru6 P6 89.6(7)
O16 Ru6 P6 85.69(16)
O24 Ru6 P6 93.91(16)
C11 Ru6 Ru5 95.5(4)
C12' Ru6 Ru5 94.4(7)
C12 Ru6 Ru5 95.0(4)
C11' Ru6 Ru5 92.4(7)
O16 Ru6 Ru5 82.50(15)
O24 Ru6 Ru5 81.44(15)
P6 Ru6 Ru5 167.71(7)
C44 P1 C51 104.0(4)
C44 P1 C37 100.6(4)
C51 P1 C37 103.3(4)
C44 P1 Ru1 118.3(3)
C51 P1 Ru1 115.1(3)
C37 P1 Ru1 113.4(3)
C58 P2 C72 101.9(4)
C58 P2 C65 104.7(4)
C72 P2 C65 102.1(4)
C58 P2 Ru2 111.5(2)
C72 P2 Ru2 118.8(3)
C65 P2 Ru2 116.0(3)
C79 P3 C93 102.6(4)
C79 P3 C86 100.5(3)
C93 P3 C86 106.5(4)
C79 P3 Ru3 120.1(3)
C93 P3 Ru3 111.6(3)
C86 P3 Ru3 114.0(2)
C100 P4 C107 103.9(3)
C100 P4 C114 105.3(3)
C107 P4 C114 101.0(3)
C100 P4 Ru4 112.6(2)
C107 P4 Ru4 113.2(2)
C114 P4 Ru4 119.1(3)
C128 P5 C135 104.4(4)
C128 P5 C121 102.5(4)
C135 P5 C121 100.7(4)
C128 P5 Ru5 109.4(3)
C135 P5 Ru5 117.1(3)
C121 P5 Ru5 120.8(3)
C142 P6 C149 101.5(4)
C142 P6 C156 103.2(4)
C149 P6 C156 108.1(5)
C142 P6 Ru6 120.1(3)
C149 P6 Ru6 110.3(3)
C156 P6 Ru6 112.6(3)
C13 O13 Ru1 125.4(5)
C13 O14 Ru2 119.9(5)
C20 O15 Ru5 122.8(5)
C20 O16 Ru6 124.1(5)
C21 O17 Ru1 121.7(5)
C21 O18 Ru2 123.8(5)
C28 O19 Ru3 121.3(4)
C28 O20 Ru4 125.5(5)
C29 O21 Ru3 124.9(5)
C29 O22 Ru4 122.1(5)
C36 O23 Ru5 121.8(5)
C36 O24 Ru6 126.7(5)
O1 C1 Ru1 178.2(7)
O2 C2 Ru1 178.9(7)
O3 C3 Ru2 178.0(7)
O4 C4 Ru2 178.5(7)
O5 C5 Ru3 179.2(9)
O6 C6 Ru3 178.9(9)
O7 C7 Ru4 177.7(7)
O8 C8 Ru4 179.2(7)
O9 C9 Ru5 178.9(9)
O10 C10 Ru5 177.7(9)
O11 C11 Ru6 178.6(15)
O12 C12 Ru6 176.1(13)
O11' C11' Ru6 176(3)
O12' C12' Ru6 174(2)
O14 C13 O13 125.9(7)
O14 C13 C14 118.8(7)
O13 C13 C14 115.3(7)
C19 C14 C15 118.5(8)
C19 C14 C13 120.7(7)
C15 C14 C13 120.7(7)
C16 C15 C14 120.4(8)
C15 C16 C17 121.1(8)
C18 C17 C16 119.3(8)
C18 C17 C20 119.7(7)
C16 C17 C20 120.9(7)
C19 C18 C17 120.2(8)
C18 C19 C14 120.5(8)
O16 C20 O15 125.4(8)
O16 C20 C17 117.1(7)
O15 C20 C17 117.5(7)
O17 C21 O18 125.6(7)
O17 C21 C22 117.2(6)
O18 C21 C22 117.2(6)
C23 C22 C27 118.5(7)
C23 C22 C21 121.1(6)
C27 C22 C21 120.4(7)
C22 C23 C24 120.9(7)
C23 C24 C25 120.8(7)
C26 C25 C24 118.9(7)
C26 C25 C28 119.7(6)
C24 C25 C28 121.4(7)
C25 C26 C27 120.6(7)
C26 C27 C22 120.2(7)
O19 C28 O20 125.1(7)
O19 C28 C25 117.5(6)
O20 C28 C25 117.4(7)
O21 C29 O22 125.8(7)
O21 C29 C30 117.7(6)
O22 C29 C30 116.5(7)
C31 C30 C35 119.8(8)
C31 C30 C29 119.1(7)
C35 C30 C29 121.1(7)
C32 C31 C30 119.1(8)
C33 C32 C31 122.0(7)
C32 C33 C34 118.4(8)
C32 C33 C36 121.9(7)
C34 C33 C36 119.7(7)
C35 C34 C33 120.4(8)
C34 C35 C30 120.3(7)
O24 C36 O23 124.8(8)
O24 C36 C33 117.3(7)
O23 C36 C33 117.9(7)
C38 C37 C43 118.1(8)
C38 C37 P1 119.4(6)
C43 C37 P1 122.4(6)
C39 C38 C37 121.3(8)
C38 C39 C40 120.7(9)
C39 C40 C42 119.0(9)
C39 C40 C41 120.0(10)
C42 C40 C41 121.0(11)
C43 C42 C40 120.6(9)
C42 C43 C37 120.2(8)
C50 C44 C45 118.0(8)
C50 C44 P1 120.4(6)
C45 C44 P1 121.5(7)
C46 C45 C44 120.6(10)
C45 C46 C47 121.9(10)
C49 C47 C46 117.4(9)
C49 C47 C48 121.9(12)
C46 C47 C48 120.7(11)
C47 C49 C50 121.9(10)
C49 C50 C44 120.2(9)
C52 C51 C57 119.0(8)
C52 C51 P1 122.8(7)
C57 C51 P1 118.2(7)
C53 C52 C51 118.7(10)
C54 C53 C52 123.7(11)
C53 C54 C56 116.9(9)
C53 C54 C55 122.7(11)
C56 C54 C55 120.4(11)
C54 C56 C57 121.9(10)
C51 C57 C56 119.7(9)
C64 C58 C59 118.5(8)
C64 C58 P2 124.0(7)
C59 C58 P2 117.4(6)
C58 C59 C60 121.3(8)
C61 C60 C59 120.5(9)
C60 C61 C63 118.1(9)
C60 C61 C62 120.2(10)
C63 C61 C62 121.6(10)
C64 C63 C61 121.4(9)
C58 C64 C63 120.1(9)
C66 C65 C71 118.9(9)
C66 C65 P2 118.9(7)
C71 C65 P2 122.3(7)
C65 C66 C67 121.3(10)
C68 C67 C66 119.9(10)
C70 C68 C67 118.1(9)
C70 C68 C69 121.8(12)
C67 C68 C69 120.2(12)
C68 C70 C71 122.6(10)
C65 C71 C70 119.2(10)
C78 C72 C73 117.3(8)
C78 C72 P2 122.5(6)
C73 C72 P2 120.1(6)
C74 C73 C72 120.4(9)
C73 C74 C75 122.3(9)
C77 C75 C74 117.3(8)
C77 C75 C76 121.8(9)
C74 C75 C76 120.9(9)
C78 C77 C75 120.4(9)
C72 C78 C77 122.3(8)
C80 C79 C85 118.3(7)
C80 C79 P3 122.3(6)
C85 C79 P3 119.4(6)
C81 C80 C79 120.5(7)
C82 C81 C80 122.1(8)
C81 C82 C84 117.6(7)
C81 C82 C83 122.1(8)
C84 C82 C83 120.2(7)
C85 C84 C82 120.8(7)
C84 C85 C79 120.6(7)
C92 C86 C87 117.3(9)
C92 C86 P3 126.7(8)
C87 C86 P3 115.9(7)
C86 C87 C88 121.9(10)
C89 C88 C87 119.7(11)
C91 C89 C88 118.8(10)
C91 C89 C90 122.5(13)
C88 C89 C90 118.7(13)
C89 C91 C92 122.5(11)
C86 C92 C91 119.8(11)
C94 C93 C99 118.4(8)
C94 C93 P3 121.8(6)
C99 C93 P3 119.5(7)
C93 C94 C95 120.6(8)
C96 C95 C94 121.7(9)
C95 C96 C98 118.3(9)
C95 C96 C97 121.7(10)
C98 C96 C97 120.0(10)
C99 C98 C96 121.2(9)
C98 C99 C93 119.9(9)
C101 C100 C106 117.4(7)
C101 C100 P4 123.9(6)
C106 C100 P4 118.6(6)
C100 C101 C102 121.1(8)
C101 C102 C103 120.9(8)
C105 C103 C102 117.9(8)
C105 C103 C104 121.9(8)
C102 C103 C104 120.1(8)
C103 C105 C106 121.6(8)
C105 C106 C100 121.1(7)
C108 C107 C113 116.9(7)
C108 C107 P4 124.7(6)
C113 C107 P4 118.4(6)
C107 C108 C109 121.1(8)
C108 C109 C110 121.3(8)
C112 C110 C109 116.9(8)
C112 C110 C111 121.5(8)
C109 C110 C111 121.5(9)
C113 C112 C110 121.4(8)
C112 C113 C107 122.4(8)
C120 C114 C115 118.7(7)
C120 C114 P4 120.7(6)
C115 C114 P4 120.3(6)
C116 C115 C114 119.9(8)
C115 C116 C117 122.4(8)
C119 C117 C116 117.4(8)
C119 C117 C118 121.3(8)
C116 C117 C118 121.3(8)
C117 C119 C120 120.7(8)
C114 C120 C119 120.9(7)
C122 C121 C127 117.2(8)
C122 C121 P5 120.6(6)
C127 C121 P5 122.2(7)
C123 C122 C121 119.6(9)
C122 C123 C124 122.3(10)
C126 C124 C123 117.7(9)
C126 C124 C125 122.0(10)
C123 C124 C125 120.2(10)
C124 C126 C127 120.9(9)
C126 C127 C121 122.1(9)
C129 C128 C134 116.6(8)
C129 C128 P5 122.8(7)
C134 C128 P5 120.4(6)
C128 C129 C130 121.5(9)
C129 C130 C131 120.7(9)
C133 C131 C130 117.5(8)
C133 C131 C132 121.7(9)
C130 C131 C132 120.8(9)
C131 C133 C134 121.9(9)
C128 C134 C133 121.7(8)
C136 C135 C141 117.5(8)
C136 C135 P5 124.8(7)
C141 C135 P5 117.1(7)
C135 C136 C137 121.0(9)
C138 C137 C136 121.9(9)
C137 C138 C140 117.3(9)
C137 C138 C139 119.7(9)
C140 C138 C139 123.0(10)
C138 C140 C141 121.5(9)
C135 C141 C140 120.9(9)
C143 C142 C148 118.2(8)
C143 C142 P6 119.8(7)
C148 C142 P6 122.0(7)
C144 C143 C142 121.2(9)
C145 C144 C143 120.6(8)
C147 C145 C144 118.7(8)
C147 C145 C146 121.4(8)
C144 C145 C146 119.9(8)
C145 C147 C148 121.7(8)
C142 C148 C147 119.5(8)
C155 C149 C150 116.2(10)
C155 C149 P6 120.8(8)
C150 C149 P6 122.4(8)
C151 C150 C149 121.4(11)
C150 C151 C152 122.2(12)
C154 C152 C151 115.9(12)
C154 C152 C153 123.3(13)
C151 C152 C153 120.8(13)
C152 C154 C155 123.2(12)
C154 C155 C149 120.9(12)
C157 C156 C162 120.0(10)
C157 C156 P6 123.2(9)
C162 C156 P6 116.7(7)
C156 C157 C158 118.1(11)
C159 C158 C157 122.0(11)
C161 C159 C158 118.8(10)
C161 C159 C160 120.8(13)
C158 C159 C160 120.3(12)
C159 C161 C162 120.2(12)
C161 C162 C156 120.7(10)
C165 C164 C163 103(2)
C164 C165 C166 104(2)
C165 C166 C167 121(2)
C168 C167 C166 128.0(19)
C171 C170 C169 112.7(10)
C172 C171 C170 109.5(17)
C173 C172 C171 124.1(18)
C172 C173 C174 119.7(19)
Cl2 C175 Cl1 108.0(8)
Cl3 C176 Cl4 111.3(8)

loop_
_geom_bond_atom_site_label_1
_geom_bond_atom_site_label_2
_geom_bond_distance
Ru1 C1 1.829(9)
Ru1 C2 1.841(8)
Ru1 O13 2.106(5)
Ru1 O17 2.135(5)
Ru1 P1 2.424(2)
Ru1 Ru2 2.7289(8)
Ru2 C4 1.840(8)
Ru2 C3 1.850(9)
Ru2 O18 2.131(5)
Ru2 O14 2.137(5)
Ru2 P2 2.455(2)
Ru3 C5 1.845(10)
Ru3 C6 1.853(9)
Ru3 O21 2.119(5)
Ru3 O19 2.133(5)
Ru3 P3 2.4232(19)
Ru3 Ru4 2.7318(8)
Ru4 C8 1.845(9)
Ru4 C7 1.857(9)
Ru4 O20 2.123(5)
Ru4 O22 2.131(5)
Ru4 P4 2.4175(19)
Ru5 C10 1.832(10)
Ru5 C9 1.847(10)
Ru5 O15 2.120(6)
Ru5 O23 2.126(6)
Ru5 P5 2.438(2)
Ru5 Ru6 2.7260(8)
Ru6 C11 1.770(14)
Ru6 C12' 1.79(2)
Ru6 C12 1.870(13)
Ru6 C11' 2.00(3)
Ru6 O16 2.101(6)
Ru6 O24 2.115(6)
Ru6 P6 2.425(2)
P1 C44 1.820(8)
P1 C51 1.829(8)
P1 C37 1.829(8)
P2 C58 1.833(8)
P2 C72 1.839(8)
P2 C65 1.849(9)
P3 C79 1.819(8)
P3 C93 1.826(8)
P3 C86 1.828(8)
P4 C100 1.816(7)
P4 C107 1.835(7)
P4 C114 1.837(7)
P5 C128 1.819(8)
P5 C135 1.822(9)
P5 C121 1.823(9)
P6 C142 1.818(9)
P6 C149 1.828(10)
P6 C156 1.828(9)
O1 C1 1.173(10)
O2 C2 1.151(9)
O3 C3 1.148(9)
O4 C4 1.150(9)
O5 C5 1.158(10)
O6 C6 1.142(10)
O7 C7 1.142(9)
O8 C8 1.164(9)
O9 C9 1.137(11)
O10 C10 1.153(10)
O11 C11 1.171(16)
O12 C12 1.151(15)
O11' C11' 1.12(3)
O12' C12' 1.22(3)
O13 C13 1.278(9)
O14 C13 1.245(9)
O15 C20 1.252(9)
O16 C20 1.238(9)
O17 C21 1.254(8)
O18 C21 1.263(8)
O19 C28 1.265(9)
O20 C28 1.265(8)
O21 C29 1.250(9)
O22 C29 1.268(8)
O23 C36 1.254(9)
O24 C36 1.245(10)
C13 C14 1.498(11)
C14 C19 1.398(11)
C14 C15 1.410(11)
C15 C16 1.352(12)
C16 C17 1.395(11)
C17 C18 1.384(11)
C17 C20 1.502(11)
C18 C19 1.381(12)
C21 C22 1.508(10)
C22 C23 1.377(10)
C22 C27 1.401(10)
C23 C24 1.378(10)
C24 C25 1.383(10)
C25 C26 1.379(10)
C25 C28 1.504(10)
C26 C27 1.388(11)
C29 C30 1.494(11)
C30 C31 1.386(10)
C30 C35 1.387(11)
C31 C32 1.383(12)
C32 C33 1.377(11)
C33 C34 1.394(10)
C33 C36 1.479(11)
C34 C35 1.383(12)
C37 C38 1.383(11)
C37 C43 1.408(12)
C38 C39 1.368(13)
C39 C40 1.376(14)
C40 C42 1.394(13)
C40 C41 1.529(17)
C42 C43 1.369(12)
C44 C50 1.393(12)
C44 C45 1.394(12)
C45 C46 1.371(14)
C46 C47 1.387(16)
C47 C49 1.377(14)
C47 C48 1.491(14)
C49 C50 1.386(12)
C51 C52 1.393(12)
C51 C57 1.393(12)
C52 C53 1.388(14)
C53 C54 1.359(16)
C54 C56 1.385(15)
C54 C55 1.494(13)
C56 C57 1.393(12)
C58 C64 1.371(11)
C58 C59 1.379(11)
C59 C60 1.390(12)
C60 C61 1.360(13)
C61 C63 1.391(14)
C61 C62 1.516(13)
C63 C64 1.384(13)
C65 C66 1.377(13)
C65 C71 1.385(12)
C66 C67 1.404(14)
C67 C68 1.405(16)
C68 C70 1.350(15)
C68 C69 1.509(14)
C70 C71 1.416(13)
C72 C78 1.370(11)
C72 C73 1.403(12)
C73 C74 1.357(13)
C74 C75 1.388(13)
C75 C77 1.386(12)
C75 C76 1.507(13)
C77 C78 1.374(12)
C79 C80 1.383(11)
C79 C85 1.402(10)
C80 C81 1.373(12)
C81 C82 1.366(11)
C82 C84 1.415(11)
C82 C83 1.505(11)
C84 C85 1.362(10)
C86 C92 1.372(12)
C86 C87 1.381(13)
C87 C88 1.412(13)
C88 C89 1.353(16)
C89 C91 1.351(17)
C89 C90 1.565(14)
C91 C92 1.403(15)
C93 C94 1.382(11)
C93 C99 1.396(12)
C94 C95 1.391(11)
C95 C96 1.357(13)
C96 C98 1.389(14)
C96 C97 1.527(13)
C98 C99 1.391(13)
C100 C101 1.379(10)
C100 C106 1.412(11)
C101 C102 1.386(11)
C102 C103 1.406(12)
C103 C105 1.364(12)
C103 C104 1.514(11)
C105 C106 1.374(11)
C107 C108 1.365(11)
C107 C113 1.381(11)
C108 C109 1.384(11)
C109 C110 1.387(12)
C110 C112 1.367(12)
C110 C111 1.497(12)
C112 C113 1.359(11)
C114 C120 1.371(11)
C114 C115 1.400(10)
C115 C116 1.371(11)
C116 C117 1.401(12)
C117 C119 1.372(12)
C117 C118 1.486(12)
C119 C120 1.416(12)
C121 C122 1.378(13)
C121 C127 1.381(12)
C122 C123 1.372(13)
C123 C124 1.392(14)
C124 C126 1.334(14)
C124 C125 1.523(14)
C126 C127 1.376(13)
C128 C129 1.376(11)
C128 C134 1.385(12)
C129 C130 1.382(12)
C130 C131 1.414(13)
C131 C133 1.331(12)
C131 C132 1.506(12)
C133 C134 1.392(11)
C135 C136 1.373(12)
C135 C141 1.375(12)
C136 C137 1.381(13)
C137 C138 1.363(13)
C138 C140 1.369(13)
C138 C139 1.521(14)
C140 C141 1.389(13)
C142 C143 1.389(12)
C142 C148 1.394(11)
C143 C144 1.385(13)
C144 C145 1.379(13)
C145 C147 1.367(12)
C145 C146 1.510(12)
C147 C148 1.403(12)
C149 C155 1.393(14)
C149 C150 1.410(14)
C150 C151 1.367(15)
C151 C152 1.397(17)
C152 C154 1.369(18)
C152 C153 1.521(17)
C154 C155 1.381(16)
C156 C157 1.379(13)
C156 C162 1.402(14)
C157 C158 1.415(15)
C158 C159 1.381(17)
C159 C161 1.382(16)
C159 C160 1.517(14)
C161 C162 1.386(13)
C163 C164 1.484(10)
C164 C165 1.479(10)
C165 C166 1.503(10)
C166 C167 1.507(10)
C167 C168 1.498(9)
C169 C170 1.491(10)
C170 C171 1.489(10)
C171 C172 1.485(9)
C172 C173 1.474(10)
C173 C174 1.477(10)
C175 Cl2 1.761(10)
C175 Cl1 1.786(10)
C176 Cl3 1.727(10)
C176 Cl4 1.772(10)
